data_4038461
loop_
_publ_author_name
'Meindl, Birgit'
'Pfennigbauer, Katharina'
'St\"oger, Berthold'
'Heeney, Martin J.'
'Gl\"ocklhofer, Florian'

_publ_section_title
;
 Double Ring-Closing Approach for the Synthesis of 2,3,6,7-Substituted
 Anthracene Derivatives.
;
_journal_name_full 'The Journal of organic chemistry'
_journal_paper_doi 10.1021/acs.joc.0c00826
_journal_year 2020
_chemical_formula_sum 'C20 H28 Br2 O4'
_chemical_formula_weight 492.2
_space_group_IT_number 14
_space_group_name_Hall '-P 2yn'
_space_group_name_H-M_alt 'P 1 21/n 1'
_symmetry_cell_setting monoclinic
_symmetry_Int_Tables_number 14
_symmetry_space_group_name_Hall '-P 2yn'
_symmetry_space_group_name_H-M 'P 1 21/n 1'
_audit_creation_method 'Jana2006 Version : 19/10/2017'
_cell_angle_alpha 90
_cell_angle_beta 106.5764(13)
_cell_angle_gamma 90
_cell_formula_units_Z 2
_cell_length_a 7.1153(3)
_cell_length_b 14.0361(7)
_cell_length_c 10.9661(5)
_cell_measurement_reflns_used 9967
_cell_measurement_temperature 100
_cell_measurement_theta_max 40.87
_cell_measurement_theta_min 3.06
_cell_volume 1049.68(8)
_computing_cell_refinement 'SAINT-Plus (Bruker, 2016)'
_computing_data_collection 'Apex 3 (Bruker, 2016)'
_computing_data_reduction 'SAINT-Plus (Bruker, 2016)'
_computing_molecular_graphics 'Mercury (Macrae et al., 2008)'
_computing_structure_refinement 'Jana 2006 (Pet\<r\'i\<cek et al., 2014)'
_computing_structure_solution 'SHELXT (Sheldrick, 2015)'
_diffrn_ambient_temperature 100
_diffrn_measured_fraction_theta_full 1
_diffrn_measured_fraction_theta_max 1
_diffrn_measurement_device 'four-circle diffractometer'
_diffrn_measurement_device_type 'Bruker KAPPA APEX II CCD'
_diffrn_measurement_method '\w- and \f-scans'
_diffrn_radiation_monochromator graphite
_diffrn_radiation_probe x-ray
_diffrn_radiation_source 'X-ray tube'
_diffrn_radiation_type 'Mo K\a'
_diffrn_radiation_wavelength 0.71073
_diffrn_reflns_av_R_equivalents 0.0337
_diffrn_reflns_av_unetI/netI 0.0302
_diffrn_reflns_limit_h_max 13
_diffrn_reflns_limit_h_min -14
_diffrn_reflns_limit_k_max 28
_diffrn_reflns_limit_k_min -28
_diffrn_reflns_limit_l_max 21
_diffrn_reflns_limit_l_min -13
_diffrn_reflns_number 39812
_diffrn_reflns_theta_full 45.44
_diffrn_reflns_theta_max 45.44
_diffrn_reflns_theta_min 3.88
_exptl_absorpt_coefficient_mu 3.883
_exptl_absorpt_correction_T_max 0.63
_exptl_absorpt_correction_T_min 0.16
_exptl_absorpt_correction_type multi-scan
_exptl_absorpt_process_details SADABS
_exptl_crystal_colour colourless
_exptl_crystal_density_diffrn 1.5574
_exptl_crystal_description block
_exptl_crystal_F_000 500
_exptl_crystal_size_max 0.48
_exptl_crystal_size_mid 0.25
_exptl_crystal_size_min 0.12
_refine_diff_density_max 1.26
_refine_diff_density_min -1.10
_refine_ls_extinction_method none
_refine_ls_goodness_of_fit_gt 1.26
_refine_ls_goodness_of_fit_ref 1.26
_refine_ls_hydrogen_treatment constr
_refine_ls_number_constraints 56
_refine_ls_number_parameters 118
_refine_ls_number_reflns 8828
_refine_ls_number_restraints 0
_refine_ls_R_factor_all 0.0634
_refine_ls_R_factor_gt 0.0286
_refine_ls_shift/su_max 0.0464
_refine_ls_shift/su_mean 0.0044
_refine_ls_structure_factor_coef Fsqd
_refine_ls_weighting_details w=1/(\s^2^(I)+0.0016I^2^)
_refine_ls_weighting_scheme sigma
_refine_ls_wR_factor_gt 0.0742
_refine_ls_wR_factor_ref 0.0908
_reflns_number_gt 5900
_reflns_number_total 8828
_reflns_threshold_expression I>3\s(I)
_cod_data_source_file jo0c00826_si_002.cif
_cod_data_source_block dibr_diacetal
_cod_depositor_comments
;
The following automatic conversions were performed:

data item '_diffrn_radiation_probe' value 'X-ray' was changed to
'x-ray' in accordance with the
/home/data/users/saulius/crontab/automatic-downloads/rss-feeds/ACS/lib/dictionaries/cif_core.dic
dictionary named 'cif_core.dic' version 2.4.2 last updated on
2011-04-26.

Automatic conversion script
Id: cif_fix_values 7556 2019-12-06 15:28:31Z antanas 
;
_cod_database_code 4038461

loop_
_space_group_symop_id
_space_group_symop_operation_xyz
1 x,y,z
2 -x+1/2,y+1/2,-z+1/2
3 -x,-y,-z
4 x+1/2,-y+1/2,z+1/2

loop_
_atom_site_label
_atom_site_type_symbol
_atom_site_fract_x
_atom_site_fract_y
_atom_site_fract_z
_atom_site_adp_type
_atom_site_U_iso_or_equiv
_atom_site_site_symmetry_multiplicity
_atom_site_occupancy
_atom_site_calc_flag
_atom_site_refinement_flags
_atom_site_disorder_assembly
_atom_site_disorder_group
Br1 Br 0.724134(13) 0.021222(8) 0.191152(9) Uani 0.01815(3) 4 1 d . . .
O1 O 1.37008(9) -0.06188(5) 0.30297(6) Uani 0.01398(16) 4 1 d . . .
O2 O 1.09182(11) -0.14762(5) 0.28545(7) Uani 0.01789(18) 4 1 d . . .
C1 C 1.07782(12) -0.02768(6) 0.12881(8) Uani 0.01148(18) 4 1 d . . .
C2 C 0.88846(13) 0.00986(6) 0.08305(8) Uani 0.01231(19) 4 1 d . . .
C3 C 1.18892(12) -0.03722(7) 0.04340(8) Uani 0.01258(19) 4 1 d . . .
C4 C 1.16207(12) -0.05634(7) 0.26670(8) Uani 0.01283(19) 4 1 d . . .
C5 C 1.42965(14) -0.15513(7) 0.35885(9) Uani 0.0158(2) 4 1 d . . .
C6 C 1.24203(15) -0.18811(7) 0.39165(9) Uani 0.0177(2) 4 1 d . . .
C7 C 1.4822(2) -0.21739(9) 0.25932(13) Uani 0.0281(3) 4 1 d . . .
C8 C 1.60863(16) -0.14117(9) 0.47259(11) Uani 0.0253(3) 4 1 d . . .
C9 C 1.2101(2) -0.29517(9) 0.38865(13) Uani 0.0308(4) 4 1 d . . .
C10 C 1.22323(18) -0.14615(10) 0.51657(11) Uani 0.0254(3) 4 1 d . . .
H1c3 H 1.319321 -0.062756 0.071881 Uiso 0.0151 4 1 d . . .
H1c4 H 1.122644 -0.008565 0.317042 Uiso 0.0154 4 1 d . . .
H1c7 H 1.521884 -0.279266 0.294644 Uiso 0.0337 4 1 d . . .
H2c7 H 1.369985 -0.2236 0.186297 Uiso 0.0337 4 1 d . . .
H3c7 H 1.587851 -0.188487 0.23438 Uiso 0.0337 4 1 d . . .
H1c8 H 1.643185 -0.200694 0.51637 Uiso 0.0303 4 1 d . . .
H2c8 H 1.716311 -0.118859 0.443899 Uiso 0.0303 4 1 d . . .
H3c8 H 1.579464 -0.095142 0.529349 Uiso 0.0303 4 1 d . . .
H1c9 H 1.318668 -0.325196 0.449088 Uiso 0.0369 4 1 d . . .
H2c9 H 1.091235 -0.309127 0.410031 Uiso 0.0369 4 1 d . . .
H3c9 H 1.200157 -0.318875 0.304923 Uiso 0.0369 4 1 d . . .
H1c10 H 1.312811 -0.177979 0.58701 Uiso 0.0305 4 1 d . . .
H2c10 H 1.253556 -0.079381 0.519898 Uiso 0.0305 4 1 d . . .
H3c10 H 1.091553 -0.15478 0.521107 Uiso 0.0305 4 1 d . . .

loop_
_atom_site_aniso_label
_atom_site_aniso_type_symbol
_atom_site_aniso_U_11
_atom_site_aniso_U_22
_atom_site_aniso_U_33
_atom_site_aniso_U_12
_atom_site_aniso_U_13
_atom_site_aniso_U_23
Br1 Br 0.01382(4) 0.02781(6) 0.01402(4) 0.00459(3) 0.00592(3) 0.00267(3)
O1 O 0.0111(2) 0.0146(3) 0.0139(3) 0.0009(2) -0.00016(19) 0.0030(2)
O2 O 0.0151(3) 0.0179(3) 0.0168(3) -0.0033(2) -0.0017(2) 0.0074(2)
C1 C 0.0108(3) 0.0123(3) 0.0103(3) 0.0006(2) 0.0014(2) 0.0010(2)
C2 C 0.0108(3) 0.0146(3) 0.0110(3) 0.0012(2) 0.0024(2) 0.0011(2)
C3 C 0.0103(3) 0.0152(3) 0.0111(3) 0.0022(2) 0.0012(2) 0.0018(2)
C4 C 0.0121(3) 0.0139(3) 0.0112(3) 0.0007(3) 0.0013(2) 0.0021(3)
C5 C 0.0159(3) 0.0144(3) 0.0140(3) 0.0028(3) -0.0009(3) 0.0013(3)
C6 C 0.0189(4) 0.0162(4) 0.0146(3) -0.0011(3) -0.0008(3) 0.0056(3)
C7 C 0.0342(6) 0.0220(5) 0.0283(5) 0.0070(4) 0.0093(5) -0.0037(4)
C8 C 0.0191(4) 0.0267(5) 0.0223(5) 0.0017(4) -0.0066(3) 0.0054(4)
C9 C 0.0352(6) 0.0185(5) 0.0306(6) -0.0054(4) -0.0036(5) 0.0089(4)
C10 C 0.0282(5) 0.0324(6) 0.0157(4) 0.0008(4) 0.0062(4) 0.0075(4)

loop_
_atom_type_symbol
_atom_type_scat_dispersion_real
_atom_type_scat_dispersion_imag
_atom_type_scat_source
C 0.0033 0.0016 'International Tables Vol C tables 4.2.6.8 and 6.1.1.1'
H 0.0000 0.0000 'International Tables Vol C tables 4.2.6.8 and 6.1.1.1'
Br -0.2901 2.4595 'International Tables Vol C tables 4.2.6.8 and 6.1.1.1'
O 0.0106 0.0060 'International Tables Vol C tables 4.2.6.8 and 6.1.1.1'

loop_
_exptl_crystal_face_index_h
_exptl_crystal_face_index_k
_exptl_crystal_face_index_l
_exptl_crystal_face_perp_dist
? ? ? ?

loop_
_geom_angle_atom_site_label_1
_geom_angle_atom_site_label_2
_geom_angle_atom_site_label_3
_geom_angle_site_symmetry_1
_geom_angle_site_symmetry_2
_geom_angle_site_symmetry_3
_geom_angle
_geom_angle_publ_flag
C4 O1 C5 . . . 108.78(7) ?
C4 O2 C6 . . . 105.17(7) ?
C2 C1 C3 . . . 117.89(8) ?
C2 C1 C4 . . . 121.64(9) ?
C3 C1 C4 . . . 120.46(7) ?
Br1 C2 C1 . . . 120.68(7) ?
Br1 C2 C3 . . 3_755 117.44(7) ?
C1 C2 C3 . . 3_755 121.85(9) ?
C1 C3 C2 . . 3_755 120.26(8) ?
C1 C3 H1c3 . . . 119.87 ?
C2 C3 H1c3 3_755 . . 119.87 ?
O1 C4 O2 . . . 107.07(7) ?
O1 C4 C1 . . . 112.23(8) ?
O1 C4 H1c4 . . . 109.22 ?
O2 C4 C1 . . . 109.33(7) ?
O2 C4 H1c4 . . . 112.12 ?
C1 C4 H1c4 . . . 106.95 ?
O1 C5 C6 . . . 101.52(7) ?
O1 C5 C7 . . . 108.37(8) ?
O1 C5 C8 . . . 107.74(8) ?
C6 C5 C7 . . . 113.47(9) ?
C6 C5 C8 . . . 115.08(9) ?
C7 C5 C8 . . . 109.99(9) ?
O2 C6 C5 . . . 100.52(8) ?
O2 C6 C9 . . . 107.36(8) ?
O2 C6 C10 . . . 109.54(9) ?
C5 C6 C9 . . . 115.10(10) ?
C5 C6 C10 . . . 113.18(8) ?
C9 C6 C10 . . . 110.44(10) ?
C5 C7 H1c7 . . . 109.47 ?
C5 C7 H2c7 . . . 109.47 ?
C5 C7 H3c7 . . . 109.47 ?
H1c7 C7 H2c7 . . . 109.47 ?
H1c7 C7 H3c7 . . . 109.47 ?
H2c7 C7 H3c7 . . . 109.47 ?
C5 C8 H1c8 . . . 109.47 ?
C5 C8 H2c8 . . . 109.47 ?
C5 C8 H3c8 . . . 109.47 ?
H1c8 C8 H2c8 . . . 109.47 ?
H1c8 C8 H3c8 . . . 109.47 ?
H2c8 C8 H3c8 . . . 109.47 ?
C6 C9 H1c9 . . . 109.47 ?
C6 C9 H2c9 . . . 109.47 ?
C6 C9 H3c9 . . . 109.47 ?
H1c9 C9 H2c9 . . . 109.47 ?
H1c9 C9 H3c9 . . . 109.47 ?
H2c9 C9 H3c9 . . . 109.47 ?
C6 C10 H1c10 . . . 109.47 ?
C6 C10 H2c10 . . . 109.47 ?
C6 C10 H3c10 . . . 109.47 ?
H1c10 C10 H2c10 . . . 109.47 ?
H1c10 C10 H3c10 . . . 109.47 ?
H2c10 C10 H3c10 . . . 109.47 ?

loop_
_geom_bond_atom_site_label_1
_geom_bond_atom_site_label_2
_geom_bond_site_symmetry_1
_geom_bond_site_symmetry_2
_geom_bond_distance
_geom_bond_publ_flag
Br1 C2 . . 1.8944(10) ?
O1 C4 . . 1.4209(11) ?
O1 C5 . . 1.4560(12) ?
O2 C4 . . 1.4114(12) ?
O2 C6 . . 1.4531(11) ?
C1 C2 . . 1.3997(12) ?
C1 C3 . . 1.3938(14) ?
C1 C4 . . 1.5134(12) ?
C2 C3 . 3_755 1.3920(12) ?
C3 H1c3 . . 0.96 ?
C4 H1c4 . . 0.96 ?
C5 C6 . . 1.5492(15) ?
C5 C7 . . 1.5258(18) ?
C5 C8 . . 1.5197(13) ?
C6 C9 . . 1.5188(16) ?
C6 C10 . . 1.5316(17) ?
C7 H1c7 . . 0.96 ?
C7 H2c7 . . 0.96 ?
C7 H3c7 . . 0.96 ?
C8 H1c8 . . 0.96 ?
C8 H2c8 . . 0.96 ?
C8 H3c8 . . 0.96 ?
C9 H1c9 . . 0.96 ?
C9 H2c9 . . 0.96 ?
C9 H3c9 . . 0.96 ?
C10 H1c10 . . 0.96 ?
C10 H2c10 . . 0.96 ?
C10 H3c10 . . 0.96 ?

loop_
_geom_hbond_atom_site_label_D
_geom_hbond_atom_site_label_H
_geom_hbond_atom_site_label_A
_geom_hbond_site_symmetry_D
_geom_hbond_site_symmetry_H
_geom_hbond_site_symmetry_A
_geom_hbond_distance_DH
_geom_hbond_distance_HA
_geom_hbond_distance_DA
_geom_hbond_angle_DHA
_geom_hbond_publ_flag
C3 H1c3 O1 . . . 0.96 2.46 2.7912(11) 100.25 ?

loop_
_geom_torsion_atom_site_label_1
_geom_torsion_atom_site_label_2
_geom_torsion_atom_site_label_3
_geom_torsion_atom_site_label_4
_geom_torsion_site_symmetry_1
_geom_torsion_site_symmetry_2
_geom_torsion_site_symmetry_3
_geom_torsion_site_symmetry_4
_geom_torsion
_geom_torsion_publ_flag
? ? ? ? ? ? ? ? ? ?

loop_
_restr_angle_atom_site_label_1
_restr_angle_site_symmetry_1
_restr_angle_atom_site_label_2
_restr_angle_site_symmetry_2
_restr_angle_atom_site_label_3
_restr_angle_site_symmetry_3
_restr_angle_target
_restr_angle_target_weight_param
? ? ? ? ? ? ? ?

loop_
_restr_distance_atom_site_label_1
_restr_distance_site_symmetry_1
_restr_distance_atom_site_label_2
_restr_distance_site_symmetry_2
_restr_distance_target
_restr_distance_target_weight_param
? ? ? ? ? ?

loop_
_restr_equal_angle_atom_site_label_1
_restr_equal_angle_site_symmetry_1
_restr_equal_angle_atom_site_label_2
_restr_equal_angle_site_symmetry_2
_restr_equal_angle_atom_site_label_3
_restr_equal_angle_site_symmetry_3
_restr_equal_angle_class_class_id
_restr_equal_angle_class_target_weight_param
? ? ? ? ? ? ? ?

loop_
_restr_equal_distance_atom_site_label_1
_restr_equal_distance_site_symmetry_1
_restr_equal_distance_atom_site_label_2
_restr_equal_distance_site_symmetry_2
_restr_equal_distance_class_class_id
_restr_equal_distance_class_target_weight_param
? ? ? ? ? ?

loop_
_restr_equal_torsion_atom_site_label_1
_restr_equal_torsion_site_symmetry_1
_restr_equal_torsion_atom_site_label_2
_restr_equal_torsion_site_symmetry_2
_restr_equal_torsion_atom_site_label_3
_restr_equal_torsion_site_symmetry_3
_restr_equal_torsion_atom_site_label_4
_restr_equal_torsion_site_symmetry_4
_restr_equal_torsion_class_class_id
_restr_equal_torsion_class_target_weight_param
? ? ? ? ? ? ? ? ? ?

loop_
_restr_torsion_atom_site_label_1
_restr_torsion_site_symmetry_1
_restr_torsion_atom_site_label_2
_restr_torsion_site_symmetry_2
_restr_torsion_atom_site_label_3
_restr_torsion_site_symmetry_3
_restr_torsion_atom_site_label_4
_restr_torsion_site_symmetry_4
_restr_torsion_angle_target
_restr_torsion_weight_param
? ? ? ? ? ? ? ? ? ?

loop_
_twin_individual_id
_twin_individual_mass_fraction_refined
_twin_individual_twin_matrix_11
_twin_individual_twin_matrix_12
_twin_individual_twin_matrix_13
_twin_individual_twin_matrix_21
_twin_individual_twin_matrix_22
_twin_individual_twin_matrix_23
_twin_individual_twin_matrix_31
_twin_individual_twin_matrix_32
_twin_individual_twin_matrix_33
? ? ? ? ? ? ? ? ? ? ?

loop_
_jana_atom_site_adp_c_label
_jana_atom_site_adp_c_type_symbol
_jana_atom_site_adp_c_111
_jana_atom_site_adp_c_112
_jana_atom_site_adp_c_113
_jana_atom_site_adp_c_122
_jana_atom_site_adp_c_123
_jana_atom_site_adp_c_133
_jana_atom_site_adp_c_222
_jana_atom_site_adp_c_223
_jana_atom_site_adp_c_233
_jana_atom_site_adp_c_333
? ? ? ? ? ? ? ? ? ? ? ?

loop_
_jana_atom_site_adp_d_label
_jana_atom_site_adp_d_type_symbol
_jana_atom_site_adp_d_1111
_jana_atom_site_adp_d_1112
_jana_atom_site_adp_d_1113
_jana_atom_site_adp_d_1122
_jana_atom_site_adp_d_1123
_jana_atom_site_adp_d_1133
_jana_atom_site_adp_d_1222
_jana_atom_site_adp_d_1223
_jana_atom_site_adp_d_1233
_jana_atom_site_adp_d_1333
_jana_atom_site_adp_d_2222
_jana_atom_site_adp_d_2223
_jana_atom_site_adp_d_2233
_jana_atom_site_adp_d_2333
_jana_atom_site_adp_d_3333
? ? ? ? ? ? ? ? ? ? ? ? ? ? ? ? ?

loop_
_jana_atom_site_adp_e_label
_jana_atom_site_adp_e_type_symbol
_jana_atom_site_adp_e_11111
_jana_atom_site_adp_e_11112
_jana_atom_site_adp_e_11113
_jana_atom_site_adp_e_11122
_jana_atom_site_adp_e_11123
_jana_atom_site_adp_e_11133
_jana_atom_site_adp_e_11222
_jana_atom_site_adp_e_11223
_jana_atom_site_adp_e_11233
_jana_atom_site_adp_e_11333
_jana_atom_site_adp_e_12222
_jana_atom_site_adp_e_12223
_jana_atom_site_adp_e_12233
_jana_atom_site_adp_e_12333
_jana_atom_site_adp_e_13333
_jana_atom_site_adp_e_22222
_jana_atom_site_adp_e_22223
_jana_atom_site_adp_e_22233
_jana_atom_site_adp_e_22333
_jana_atom_site_adp_e_23333
_jana_atom_site_adp_e_33333
? ? ? ? ? ? ? ? ? ? ? ? ? ? ? ? ? ? ? ? ? ? ?

loop_
_jana_atom_site_adp_f_label
_jana_atom_site_adp_f_type_symbol
_jana_atom_site_adp_f_111111
_jana_atom_site_adp_f_111112
_jana_atom_site_adp_f_111113
_jana_atom_site_adp_f_111122
_jana_atom_site_adp_f_111123
_jana_atom_site_adp_f_111133
_jana_atom_site_adp_f_111222
_jana_atom_site_adp_f_111223
_jana_atom_site_adp_f_111233
_jana_atom_site_adp_f_111333
_jana_atom_site_adp_f_112222
_jana_atom_site_adp_f_112223
_jana_atom_site_adp_f_112233
_jana_atom_site_adp_f_112333
_jana_atom_site_adp_f_113333
_jana_atom_site_adp_f_122222
_jana_atom_site_adp_f_122223
_jana_atom_site_adp_f_122233
_jana_atom_site_adp_f_122333
_jana_atom_site_adp_f_123333
_jana_atom_site_adp_f_133333
_jana_atom_site_adp_f_222222
_jana_atom_site_adp_f_222223
_jana_atom_site_adp_f_222233
_jana_atom_site_adp_f_222333
_jana_atom_site_adp_f_223333
_jana_atom_site_adp_f_233333
_jana_atom_site_adp_f_333333
? ? ? ? ? ? ? ? ? ? ? ? ? ? ? ? ? ? ? ? ? ? ? ? ? ? ? ? ? ?
